data_7203706
loop_
_publ_author_name
'Armentano, Donatella'
'De Munno, Giovanni'
'Lloret, Francesc'
'Julve, Miguel'

_publ_section_title
;
 Bis and tris(oxalato)ferrate(iii) complexes as precursors of
 polynuclear compounds
;
_journal_issue 7
_journal_name_full CrystEngComm
_journal_page_first 57
_journal_paper_doi 10.1039/b417251e
_journal_volume 7
_journal_year 2005
_chemical_formula_sum 'C42 H38 Fe2 N6 Na O19'
_chemical_formula_weight 1065.47
_chemical_name_systematic
;
?
;
_space_group_IT_number 14
_symmetry_cell_setting monoclinic
_symmetry_space_group_name_Hall '-P 2ybc'
_symmetry_space_group_name_H-M 'P 1 21/c 1'
_atom_sites_solution_hydrogens geom
_atom_sites_solution_primary direct
_atom_sites_solution_secondary difmap
_audit_creation_method SHELXL-97
_cell_angle_alpha 90.00
_cell_angle_beta 99.47(3)
_cell_angle_gamma 90.00
_cell_formula_units_Z 4
_cell_length_a 10.436(2)
_cell_length_b 29.919(6)
_cell_length_c 14.882(3)
_cell_measurement_temperature 293(2)
_cell_volume 4583.4(16)
_computing_cell_refinement 'Siemens P3'
_computing_data_collection 'Siemens P3'
_computing_data_reduction 'Siemens SHELXTL'
_computing_molecular_graphics XP
_computing_publication_material 'SHELXL-97 (Sheldrick, 1997)'
_computing_structure_refinement 'SHELXL-97 (Sheldrick, 1997)'
_computing_structure_solution 'SHELXS-97 (Sheldrick, 1990)'
_diffrn_ambient_temperature 293(2)
_diffrn_measured_fraction_theta_full 0.999
_diffrn_measured_fraction_theta_max 0.999
_diffrn_measurement_device_type 'R3m/V automatic four-circle diffractometer'
_diffrn_measurement_method omega/2-theta-scans
_diffrn_radiation_monochromator graphite
_diffrn_radiation_type MoK\a
_diffrn_radiation_wavelength 0.71073
_diffrn_reflns_av_R_equivalents 0.0573
_diffrn_reflns_av_sigmaI/netI 0.1057
_diffrn_reflns_limit_h_max 12
_diffrn_reflns_limit_h_min 0
_diffrn_reflns_limit_k_max 35
_diffrn_reflns_limit_k_min 0
_diffrn_reflns_limit_l_max 17
_diffrn_reflns_limit_l_min -17
_diffrn_reflns_number 8572
_diffrn_reflns_theta_full 25.02
_diffrn_reflns_theta_max 25.02
_diffrn_reflns_theta_min 1.55
_diffrn_standards_decay_% 2.0
_exptl_absorpt_coefficient_mu 0.728
_exptl_absorpt_correction_T_max 0.7307
_exptl_absorpt_correction_T_min 0.6611
_exptl_absorpt_correction_type psi-scan
_exptl_crystal_density_diffrn 1.544
_exptl_crystal_density_method 'not measured'
_exptl_crystal_F_000 2188
_exptl_crystal_size_max 0.62
_exptl_crystal_size_mid 0.50
_exptl_crystal_size_min 0.46
_refine_diff_density_max 1.379
_refine_diff_density_min -0.578
_refine_diff_density_rms 0.116
_refine_ls_extinction_method none
_refine_ls_goodness_of_fit_ref 0.985
_refine_ls_hydrogen_treatment mixed
_refine_ls_matrix_type full
_refine_ls_number_parameters 622
_refine_ls_number_reflns 8102
_refine_ls_number_restraints 6
_refine_ls_restrained_S_all 0.985
_refine_ls_R_factor_all 0.1441
_refine_ls_R_factor_gt 0.0794
_refine_ls_shift/su_max 0.001
_refine_ls_shift/su_mean 0.000
_refine_ls_structure_factor_coef Fsqd
_refine_ls_weighting_details 'calc w=1/[\s^2^(Fo^2^)+(0.1508P)^2^+0.0000P] where P=(Fo^2^+2Fc^2^)/3'
_refine_ls_weighting_scheme calc
_refine_ls_wR_factor_gt 0.2155
_refine_ls_wR_factor_ref 0.2587
_reflns_number_gt 4335
_reflns_number_total 8102
_reflns_threshold_expression >2sigma(I)
_cod_data_source_file b417251e.txt
_cod_data_source_block 5
_cod_original_sg_symbol_H-M P2(1)/c
_cod_database_code 7203706

loop_
_symmetry_equiv_pos_as_xyz
'x, y, z'
'-x, y+1/2, -z+1/2'
'-x, -y, -z'
'x, -y-1/2, z-1/2'

loop_
_atom_site_label
_atom_site_type_symbol
_atom_site_fract_x
_atom_site_fract_y
_atom_site_fract_z
_atom_site_U_iso_or_equiv
_atom_site_adp_type
_atom_site_occupancy
_atom_site_symmetry_multiplicity
_atom_site_calc_flag
_atom_site_refinement_flags
_atom_site_disorder_assembly
_atom_site_disorder_group
Fe1 Fe 0.15966(11) 0.87539(4) 0.30531(8) 0.0434(3) Uani 1 1 d . . .
O1 O 0.1293(6) 0.89785(18) 0.1765(4) 0.0518(15) Uani 1 1 d . . .
O2 O 0.1012(5) 0.81879(17) 0.2392(4) 0.0459(14) Uani 1 1 d . . .
C1 C 0.0912(8) 0.8693(3) 0.1143(6) 0.051(2) Uani 1 1 d . . .
C2 C 0.0722(7) 0.8213(3) 0.1512(6) 0.0431(19) Uani 1 1 d . . .
O3 O 0.0353(6) 0.7907(2) 0.1011(4) 0.0622(17) Uani 1 1 d . . .
O4 O 0.0685(7) 0.8764(2) 0.0321(4) 0.080(2) Uani 1 1 d . . .
O5 O 0.2402(5) 0.93485(19) 0.3530(4) 0.0577(16) Uani 1 1 d . . .
O6 O 0.3480(6) 0.8605(2) 0.3183(4) 0.0564(15) Uani 1 1 d . . .
C3 C 0.3643(9) 0.9350(3) 0.3682(6) 0.054(2) Uani 1 1 d . . .
C4 C 0.4277(8) 0.8900(3) 0.3480(6) 0.051(2) Uani 1 1 d . . .
O7 O 0.5461(6) 0.8854(3) 0.3636(5) 0.079(2) Uani 1 1 d . . .
O8 O 0.4338(7) 0.9673(3) 0.3925(6) 0.093(2) Uani 1 1 d . . .
O9 O -0.0121(5) 0.8995(2) 0.3291(4) 0.0492(14) Uani 1 1 d . . .
O10 O 0.1488(6) 0.8456(2) 0.4253(4) 0.0554(16) Uani 1 1 d . . .
C5 C -0.0467(8) 0.8876(3) 0.4042(6) 0.052(2) Uani 1 1 d . . .
C6 C 0.0478(9) 0.8538(3) 0.4595(6) 0.055(2) Uani 1 1 d . . .
O11 O 0.0231(8) 0.8393(3) 0.5308(5) 0.093(3) Uani 1 1 d . . .
O12 O -0.1458(6) 0.8998(3) 0.4329(5) 0.088(2) Uani 1 1 d . . .
Na1 Na 0.6734(5) 0.9479(2) 0.4274(4) 0.121(2) Uani 1 1 d . . .
Fe2 Fe 0.57587(10) 0.64016(3) 0.38353(6) 0.0287(3) Uani 1 1 d . . .
N1 N 0.6876(6) 0.58938(18) 0.3612(4) 0.0310(13) Uani 1 1 d . . .
N2 N 0.4513(6) 0.59152(19) 0.3988(4) 0.0326(14) Uani 1 1 d . . .
C7 C 0.8103(7) 0.5890(3) 0.3437(5) 0.0400(18) Uani 1 1 d . . .
H7A H 0.8547 0.6159 0.3434 0.048 Uiso 1 1 calc R . .
C8 C 0.8734(8) 0.5492(3) 0.3259(6) 0.053(2) Uani 1 1 d . . .
H8A H 0.9578 0.5503 0.3135 0.063 Uiso 1 1 calc R . .
C9 C 0.8135(9) 0.5095(3) 0.3265(6) 0.054(2) Uani 1 1 d . . .
H9A H 0.8556 0.4833 0.3149 0.065 Uiso 1 1 calc R . .
C10 C 0.6844(9) 0.5084(2) 0.3453(6) 0.047(2) Uani 1 1 d . . .
C11 C 0.6112(10) 0.4675(3) 0.3497(6) 0.057(2) Uani 1 1 d . . .
H11A H 0.6484 0.4401 0.3395 0.068 Uiso 1 1 calc R . .
C12 C 0.4877(10) 0.4693(3) 0.3688(6) 0.059(2) Uani 1 1 d . . .
H12A H 0.4415 0.4427 0.3694 0.071 Uiso 1 1 calc R . .
C13 C 0.4267(8) 0.5099(3) 0.3878(5) 0.044(2) Uani 1 1 d . . .
C14 C 0.3019(8) 0.5144(3) 0.4090(6) 0.054(2) Uani 1 1 d . . .
H14A H 0.2502 0.4892 0.4107 0.064 Uiso 1 1 calc R . .
C15 C 0.2551(8) 0.5554(3) 0.4273(6) 0.051(2) Uani 1 1 d . . .
H15A H 0.1728 0.5581 0.4430 0.062 Uiso 1 1 calc R . .
C16 C 0.3322(7) 0.5935(3) 0.4222(5) 0.0435(19) Uani 1 1 d . . .
H16A H 0.2996 0.6212 0.4355 0.052 Uiso 1 1 calc R . .
C17 C 0.4974(7) 0.5504(2) 0.3836(5) 0.0351(17) Uani 1 1 d . . .
C18 C 0.6270(7) 0.5490(2) 0.3622(5) 0.0369(17) Uani 1 1 d . . .
N3 N 0.6372(5) 0.6412(2) 0.5158(4) 0.0307(13) Uani 1 1 d . . .
N4 N 0.4552(5) 0.68692(18) 0.4146(4) 0.0298(13) Uani 1 1 d . . .
C19 C 0.7370(7) 0.6199(3) 0.5654(5) 0.0397(18) Uani 1 1 d . . .
H19A H 0.7902 0.6023 0.5355 0.048 Uiso 1 1 calc R . .
C20 C 0.7652(8) 0.6230(3) 0.6610(5) 0.0435(19) Uani 1 1 d . . .
H20A H 0.8355 0.6075 0.6931 0.052 Uiso 1 1 calc R . .
C21 C 0.6895(8) 0.6486(3) 0.7059(5) 0.047(2) Uani 1 1 d . . .
H21A H 0.7069 0.6505 0.7691 0.056 Uiso 1 1 calc R . .
C22 C 0.5838(7) 0.6726(3) 0.6567(5) 0.0376(18) Uani 1 1 d . . .
C23 C 0.4972(8) 0.7014(3) 0.6965(5) 0.050(2) Uani 1 1 d . . .
H23A H 0.5081 0.7045 0.7595 0.060 Uiso 1 1 calc R . .
C24 C 0.4004(8) 0.7241(3) 0.6438(5) 0.051(2) Uani 1 1 d . . .
H24A H 0.3441 0.7417 0.6712 0.061 Uiso 1 1 calc R . .
C25 C 0.3837(7) 0.7213(3) 0.5462(5) 0.0395(18) Uani 1 1 d . . .
C26 C 0.2910(8) 0.7464(3) 0.4863(6) 0.048(2) Uani 1 1 d . . .
H26A H 0.2353 0.7661 0.5091 0.058 Uiso 1 1 calc R . .
C27 C 0.2851(8) 0.7412(3) 0.3948(6) 0.047(2) Uani 1 1 d . . .
H27A H 0.2256 0.7578 0.3546 0.057 Uiso 1 1 calc R . .
C28 C 0.3676(7) 0.7114(3) 0.3611(5) 0.0392(18) Uani 1 1 d . . .
H28A H 0.3611 0.7083 0.2983 0.047 Uiso 1 1 calc R . .
C29 C 0.4644(7) 0.6925(2) 0.5062(4) 0.0313(16) Uani 1 1 d . . .
C30 C 0.5638(6) 0.6680(2) 0.5614(4) 0.0271(15) Uani 1 1 d . . .
N5 N 0.7041(5) 0.68507(18) 0.3582(4) 0.0286(13) Uani 1 1 d . . .
N6 N 0.5159(6) 0.6451(2) 0.2503(4) 0.0355(14) Uani 1 1 d . . .
C31 C 0.7970(7) 0.7068(2) 0.4144(5) 0.0395(18) Uani 1 1 d . . .
H31A H 0.8050 0.7010 0.4765 0.047 Uiso 1 1 calc R . .
C32 C 0.8811(8) 0.7369(3) 0.3861(6) 0.049(2) Uani 1 1 d . . .
H32A H 0.9438 0.7510 0.4284 0.059 Uiso 1 1 calc R . .
C33 C 0.8719(8) 0.7463(3) 0.2946(6) 0.052(2) Uani 1 1 d . . .
H33A H 0.9272 0.7671 0.2746 0.063 Uiso 1 1 calc R . .
C34 C 0.7780(8) 0.7241(3) 0.2319(5) 0.0434(19) Uani 1 1 d . . .
C35 C 0.7591(10) 0.7298(3) 0.1343(6) 0.062(3) Uani 1 1 d . . .
H35A H 0.8154 0.7484 0.1093 0.074 Uiso 1 1 calc R . .
C36 C 0.6642(10) 0.7094(3) 0.0790(5) 0.058(2) Uani 1 1 d . . .
H36A H 0.6550 0.7140 0.0165 0.069 Uiso 1 1 calc R . .
C37 C 0.5747(9) 0.6800(3) 0.1150(5) 0.051(2) Uani 1 1 d . . .
C38 C 0.4689(10) 0.6591(3) 0.0616(6) 0.060(2) Uani 1 1 d . . .
H38A H 0.4530 0.6632 -0.0012 0.072 Uiso 1 1 calc R . .
C39 C 0.3889(9) 0.6324(3) 0.1028(6) 0.058(2) Uani 1 1 d . . .
H39A H 0.3173 0.6187 0.0682 0.070 Uiso 1 1 calc R . .
C40 C 0.4155(8) 0.6257(3) 0.1979(5) 0.048(2) Uani 1 1 d . . .
H40A H 0.3612 0.6071 0.2249 0.057 Uiso 1 1 calc R . .
C41 C 0.5931(7) 0.6720(2) 0.2094(5) 0.0353(17) Uani 1 1 d . . .
C42 C 0.6956(7) 0.6943(2) 0.2671(5) 0.0332(16) Uani 1 1 d . . .
O13 O 0.6565(12) 0.9423(5) 0.5844(9) 0.174(5) Uiso 1 1 d . . .
O14 O 0.812(2) 0.9792(8) 0.2926(16) 0.333(12) Uiso 1 1 d . . .
O15 O 0.863(2) 1.0110(8) 0.5191(16) 0.338(12) Uiso 1 1 d . . .
O16 O 0.1339(7) 0.7074(2) 0.1849(4) 0.0709(19) Uani 1 1 d D . .
H7W H 0.126(8) 0.6901(18) 0.130(3) 0.060 Uiso 1 1 d D . .
H8W H 0.109(8) 0.7362(11) 0.159(4) 0.060 Uiso 1 1 d D . .
O17 O 0.0665(10) 0.6463(3) 0.3204(8) 0.132(4) Uani 1 1 d D . .
H9W H 0.073(10) 0.6293(19) 0.266(3) 0.060 Uiso 1 1 d D . .
H10W H 0.080(8) 0.6755(10) 0.297(4) 0.060 Uiso 1 1 d D . .
O18 O 0.8735(11) 0.8882(4) 0.6401(8) 0.146(4) Uiso 1 1 d . . .
O20 O 0.130(2) 0.9375(8) 0.6751(16) 0.155(8) Uiso 0.50 1 d P . .
O19 O -0.0449(17) 0.9641(6) 0.0495(11) 0.102(5) Uiso 0.50 1 d P . .

loop_
_atom_site_aniso_label
_atom_site_aniso_U_11
_atom_site_aniso_U_22
_atom_site_aniso_U_33
_atom_site_aniso_U_23
_atom_site_aniso_U_13
_atom_site_aniso_U_12
Fe1 0.0410(7) 0.0417(7) 0.0468(7) -0.0002(5) 0.0056(5) 0.0009(5)
O1 0.066(4) 0.036(3) 0.054(4) 0.006(3) 0.010(3) -0.011(3)
O2 0.053(3) 0.037(3) 0.048(3) 0.005(2) 0.012(3) -0.011(3)
C1 0.048(5) 0.062(6) 0.045(5) 0.011(4) 0.009(4) -0.008(4)
C2 0.034(4) 0.046(5) 0.050(5) 0.002(4) 0.011(4) -0.005(4)
O3 0.072(4) 0.050(4) 0.062(4) -0.013(3) 0.005(3) -0.014(3)
O4 0.102(6) 0.085(5) 0.050(4) 0.019(4) 0.001(4) -0.020(4)
O5 0.039(3) 0.049(4) 0.082(5) -0.011(3) 0.001(3) 0.004(3)
O6 0.048(4) 0.048(4) 0.075(4) -0.002(3) 0.014(3) 0.004(3)
C3 0.053(6) 0.061(6) 0.047(5) -0.009(4) 0.002(4) -0.006(5)
C4 0.033(5) 0.073(6) 0.050(5) 0.005(4) 0.012(4) 0.010(4)
O7 0.045(4) 0.105(6) 0.089(5) -0.009(4) 0.020(3) 0.000(4)
O8 0.066(5) 0.091(6) 0.118(7) -0.035(5) 0.005(4) -0.009(4)
O9 0.038(3) 0.066(4) 0.042(3) 0.006(3) 0.000(2) 0.014(3)
O10 0.058(4) 0.063(4) 0.045(3) 0.011(3) 0.008(3) 0.022(3)
C5 0.037(5) 0.062(6) 0.052(5) -0.008(4) -0.006(4) -0.001(4)
C6 0.065(6) 0.059(6) 0.040(5) 0.006(4) 0.007(4) 0.009(5)
O11 0.103(6) 0.113(7) 0.071(5) 0.037(5) 0.036(4) 0.031(5)
O12 0.043(4) 0.139(7) 0.085(5) 0.010(5) 0.021(4) 0.030(4)
Na1 0.062(3) 0.131(5) 0.165(5) -0.025(4) 0.003(3) 0.019(3)
Fe2 0.0316(5) 0.0275(5) 0.0274(5) 0.0006(4) 0.0057(4) -0.0024(4)
N1 0.036(3) 0.025(3) 0.032(3) -0.005(2) 0.006(3) -0.003(3)
N2 0.033(3) 0.034(4) 0.031(3) 0.002(3) 0.004(3) -0.003(3)
C7 0.043(5) 0.033(4) 0.047(5) 0.000(3) 0.016(4) 0.001(3)
C8 0.044(5) 0.055(6) 0.065(6) 0.000(4) 0.029(4) 0.006(4)
C9 0.063(6) 0.032(5) 0.074(6) -0.012(4) 0.032(5) 0.009(4)
C10 0.063(6) 0.024(4) 0.054(5) -0.009(4) 0.011(4) -0.004(4)
C11 0.078(7) 0.035(5) 0.060(6) -0.008(4) 0.018(5) -0.007(5)
C12 0.078(7) 0.033(5) 0.066(6) -0.005(4) 0.012(5) -0.019(5)
C13 0.050(5) 0.043(5) 0.040(4) -0.001(4) 0.010(4) -0.018(4)
C14 0.051(5) 0.048(6) 0.064(6) -0.006(4) 0.016(4) -0.023(4)
C15 0.048(5) 0.055(6) 0.051(5) 0.001(4) 0.009(4) -0.013(4)
C16 0.039(5) 0.041(5) 0.051(5) -0.004(4) 0.012(4) -0.010(4)
C17 0.036(4) 0.041(5) 0.027(4) -0.001(3) 0.002(3) -0.006(3)
C18 0.043(4) 0.040(5) 0.028(4) -0.002(3) 0.008(3) -0.001(4)
N3 0.027(3) 0.039(3) 0.026(3) 0.008(3) 0.003(2) -0.004(3)
N4 0.033(3) 0.028(3) 0.028(3) 0.003(2) 0.004(3) -0.003(3)
C19 0.033(4) 0.044(5) 0.042(4) 0.009(4) 0.005(3) -0.008(3)
C20 0.040(4) 0.047(5) 0.039(4) 0.016(4) -0.006(4) -0.008(4)
C21 0.055(5) 0.055(5) 0.029(4) 0.001(4) 0.004(4) -0.015(4)
C22 0.044(4) 0.041(4) 0.028(4) 0.002(3) 0.005(3) -0.012(4)
C23 0.062(6) 0.064(6) 0.028(4) -0.009(4) 0.017(4) -0.009(5)
C24 0.055(5) 0.068(6) 0.031(4) -0.015(4) 0.014(4) -0.001(5)
C25 0.032(4) 0.044(5) 0.044(4) -0.008(4) 0.010(3) -0.009(3)
C26 0.045(5) 0.044(5) 0.056(5) -0.009(4) 0.009(4) 0.008(4)
C27 0.045(5) 0.043(5) 0.050(5) 0.004(4) -0.002(4) 0.007(4)
C28 0.034(4) 0.049(5) 0.035(4) 0.010(3) 0.008(3) 0.005(4)
C29 0.035(4) 0.034(4) 0.026(4) -0.003(3) 0.008(3) -0.007(3)
C30 0.029(4) 0.029(4) 0.024(3) -0.001(3) 0.006(3) -0.006(3)
N5 0.031(3) 0.027(3) 0.027(3) 0.004(2) 0.003(2) -0.004(2)
N6 0.038(3) 0.039(4) 0.028(3) -0.002(3) 0.004(3) 0.001(3)
C31 0.047(5) 0.035(4) 0.038(4) -0.005(3) 0.011(4) -0.007(4)
C32 0.055(5) 0.037(5) 0.059(6) -0.002(4) 0.019(4) -0.014(4)
C33 0.051(5) 0.042(5) 0.068(6) 0.012(4) 0.019(5) -0.003(4)
C34 0.047(5) 0.041(5) 0.044(5) 0.008(4) 0.015(4) 0.005(4)
C35 0.075(7) 0.066(6) 0.052(6) 0.026(5) 0.036(5) 0.008(5)
C36 0.085(7) 0.066(6) 0.027(4) 0.018(4) 0.021(5) 0.007(5)
C37 0.061(6) 0.061(6) 0.031(4) 0.004(4) 0.006(4) 0.023(5)
C38 0.076(7) 0.070(6) 0.031(4) -0.002(4) 0.003(4) 0.009(5)
C39 0.065(6) 0.061(6) 0.043(5) -0.011(4) -0.009(4) -0.006(5)
C40 0.052(5) 0.055(5) 0.035(4) -0.005(4) 0.002(4) -0.002(4)
C41 0.044(4) 0.035(4) 0.030(4) 0.002(3) 0.016(3) 0.008(3)
C42 0.034(4) 0.032(4) 0.034(4) 0.005(3) 0.008(3) 0.008(3)
O16 0.073(5) 0.061(4) 0.074(5) -0.006(3) -0.003(4) -0.002(4)
O17 0.091(7) 0.080(7) 0.222(13) 0.022(7) 0.015(8) -0.018(6)

loop_
_atom_type_symbol
_atom_type_description
_atom_type_scat_dispersion_real
_atom_type_scat_dispersion_imag
_atom_type_scat_source
C C 0.0033 0.0016 'International Tables Vol C Tables 4.2.6.8 and 6.1.1.4'
H H 0.0000 0.0000 'International Tables Vol C Tables 4.2.6.8 and 6.1.1.4'
N N 0.0061 0.0033 'International Tables Vol C Tables 4.2.6.8 and 6.1.1.4'
O O 0.0106 0.0060 'International Tables Vol C Tables 4.2.6.8 and 6.1.1.4'
Fe Fe 0.3463 0.8444 'International Tables Vol C Tables 4.2.6.8 and 6.1.1.4'
Na Na 0.0362 0.0249 'International Tables Vol C Tables 4.2.6.8 and 6.1.1.4'

loop_
_geom_angle_atom_site_label_1
_geom_angle_atom_site_label_2
_geom_angle_atom_site_label_3
_geom_angle
_geom_angle_site_symmetry_1
_geom_angle_site_symmetry_3
_geom_angle_publ_flag
O6 Fe1 O2 94.3(2) . . ?
O6 Fe1 O1 99.5(2) . . ?
O2 Fe1 O1 80.0(2) . . ?
O6 Fe1 O10 90.8(2) . . ?
O2 Fe1 O10 90.2(2) . . ?
O1 Fe1 O10 166.2(3) . . ?
O6 Fe1 O9 162.4(2) . . ?
O2 Fe1 O9 100.5(2) . . ?
O1 Fe1 O9 92.4(2) . . ?
O10 Fe1 O9 79.7(2) . . ?
O6 Fe1 O5 79.5(2) . . ?
O2 Fe1 O5 168.8(2) . . ?
O1 Fe1 O5 91.8(2) . . ?
O10 Fe1 O5 99.1(3) . . ?
O9 Fe1 O5 87.3(2) . . ?
C1 O1 Fe1 116.8(5) . . ?
C2 O2 Fe1 116.6(5) . . ?
O4 C1 O1 126.6(8) . . ?
O4 C1 C2 119.6(8) . . ?
O1 C1 C2 113.8(7) . . ?
O3 C2 O2 125.4(8) . . ?
O3 C2 C1 121.9(8) . . ?
O2 C2 C1 112.8(7) . . ?
C3 O5 Fe1 114.3(6) . . ?
C4 O6 Fe1 117.8(5) . . ?
O8 C3 O5 126.0(9) . . ?
O8 C3 C4 119.4(8) . . ?
O5 C3 C4 114.4(8) . . ?
O7 C4 O6 125.5(9) . . ?
O7 C4 C3 120.6(9) . . ?
O6 C4 C3 113.8(7) . . ?
C4 O7 Na1 117.6(7) . . ?
C3 O8 Na1 113.2(7) . . ?
C5 O9 Fe1 116.1(5) . . ?
C6 O10 Fe1 116.2(5) . . ?
O12 C5 O9 126.2(8) . . ?
O12 C5 C6 120.3(9) . . ?
O9 C5 C6 113.4(7) . . ?
O11 C6 O10 126.4(9) . . ?
O11 C6 C5 119.2(9) . . ?
O10 C6 C5 114.3(7) . . ?
C5 O12 Na1 151.1(7) . 1_455 ?
O12 Na1 O13 96.4(4) 1_655 . ?
O12 Na1 O7 85.8(3) 1_655 . ?
O13 Na1 O7 102.1(4) . . ?
O12 Na1 O8 154.3(4) 1_655 . ?
O13 Na1 O8 89.3(4) . . ?
O7 Na1 O8 68.5(3) . . ?
O12 Na1 O14 74.1(5) 1_655 . ?
O13 Na1 O14 148.4(6) . . ?
O7 Na1 O14 107.0(6) . . ?
O8 Na1 O14 112.5(6) . . ?
O12 Na1 O15 84.4(5) 1_655 . ?
O13 Na1 O15 74.9(6) . . ?
O7 Na1 O15 169.3(6) . . ?
O8 Na1 O15 121.2(5) . . ?
O14 Na1 O15 74.3(7) . . ?
N3 Fe2 N5 93.5(2) . . ?
N3 Fe2 N1 94.4(2) . . ?
N5 Fe2 N1 93.1(2) . . ?
N3 Fe2 N6 174.9(2) . . ?
N5 Fe2 N6 82.6(2) . . ?
N1 Fe2 N6 89.2(2) . . ?
N3 Fe2 N4 82.6(2) . . ?
N5 Fe2 N4 92.3(2) . . ?
N1 Fe2 N4 173.9(2) . . ?
N6 Fe2 N4 94.2(2) . . ?
N3 Fe2 N2 90.4(2) . . ?
N5 Fe2 N2 174.4(2) . . ?
N1 Fe2 N2 82.6(2) . . ?
N6 Fe2 N2 93.7(2) . . ?
N4 Fe2 N2 92.1(2) . . ?
C7 N1 C18 116.8(6) . . ?
C7 N1 Fe2 130.1(5) . . ?
C18 N1 Fe2 113.0(5) . . ?
C16 N2 C17 116.9(6) . . ?
C16 N2 Fe2 130.3(5) . . ?
C17 N2 Fe2 112.9(5) . . ?
N1 C7 C8 122.1(7) . . ?
C9 C8 C7 121.0(8) . . ?
C8 C9 C10 118.7(7) . . ?
C18 C10 C9 117.7(7) . . ?
C18 C10 C11 118.8(8) . . ?
C9 C10 C11 123.5(8) . . ?
C12 C11 C10 120.0(8) . . ?
C11 C12 C13 122.8(8) . . ?
C14 C13 C12 126.3(8) . . ?
C14 C13 C17 115.9(8) . . ?
C12 C13 C17 117.8(7) . . ?
C15 C14 C13 120.6(8) . . ?
C14 C15 C16 119.5(8) . . ?
N2 C16 C15 122.7(8) . . ?
N2 C17 C13 124.3(7) . . ?
N2 C17 C18 115.8(6) . . ?
C13 C17 C18 119.8(7) . . ?
N1 C18 C10 123.7(7) . . ?
N1 C18 C17 115.5(6) . . ?
C10 C18 C17 120.7(7) . . ?
C19 N3 C30 117.1(6) . . ?
C19 N3 Fe2 129.9(5) . . ?
C30 N3 Fe2 112.9(4) . . ?
C28 N4 C29 117.4(6) . . ?
C28 N4 Fe2 130.4(5) . . ?
C29 N4 Fe2 112.1(4) . . ?
N3 C19 C20 122.9(7) . . ?
C21 C20 C19 119.5(7) . . ?
C20 C21 C22 120.0(7) . . ?
C30 C22 C21 116.5(7) . . ?
C30 C22 C23 118.2(7) . . ?
C21 C22 C23 125.3(7) . . ?
C24 C23 C22 121.3(7) . . ?
C23 C24 C25 120.7(8) . . ?
C29 C25 C26 117.0(7) . . ?
C29 C25 C24 118.9(7) . . ?
C26 C25 C24 124.2(7) . . ?
C27 C26 C25 118.8(7) . . ?
C26 C27 C28 120.3(7) . . ?
N4 C28 C27 122.9(7) . . ?
N4 C29 C25 123.5(7) . . ?
N4 C29 C30 116.2(6) . . ?
C25 C29 C30 120.3(6) . . ?
N3 C30 C22 123.8(6) . . ?
N3 C30 C29 115.7(6) . . ?
C22 C30 C29 120.5(6) . . ?
C31 N5 C42 116.3(6) . . ?
C31 N5 Fe2 130.8(5) . . ?
C42 N5 Fe2 112.9(4) . . ?
C40 N6 C41 117.8(6) . . ?
C40 N6 Fe2 129.8(5) . . ?
C41 N6 Fe2 112.4(5) . . ?
N5 C31 C32 124.0(7) . . ?
C31 C32 C33 119.6(8) . . ?
C32 C33 C34 119.2(8) . . ?
C42 C34 C33 117.2(7) . . ?
C42 C34 C35 117.5(8) . . ?
C33 C34 C35 125.2(8) . . ?
C36 C35 C34 122.2(8) . . ?
C35 C36 C37 120.7(7) . . ?
C38 C37 C41 117.2(8) . . ?
C38 C37 C36 124.0(8) . . ?
C41 C37 C36 118.8(8) . . ?
C39 C38 C37 119.2(8) . . ?
C38 C39 C40 119.9(8) . . ?
N6 C40 C39 122.0(8) . . ?
N6 C41 C37 123.8(7) . . ?
N6 C41 C42 116.8(6) . . ?
C37 C41 C42 119.3(7) . . ?
N5 C42 C34 123.7(7) . . ?
N5 C42 C41 115.0(6) . . ?
C34 C42 C41 121.3(6) . . ?

loop_
_geom_bond_atom_site_label_1
_geom_bond_atom_site_label_2
_geom_bond_distance
_geom_bond_site_symmetry_2
_geom_bond_publ_flag
Fe1 O6 1.993(6) . ?
Fe1 O2 2.002(5) . ?
Fe1 O1 2.006(6) . ?
Fe1 O10 2.016(6) . ?
Fe1 O9 2.017(5) . ?
Fe1 O5 2.044(6) . ?
O1 C1 1.274(10) . ?
O2 C2 1.297(9) . ?
C1 O4 1.226(10) . ?
C1 C2 1.561(11) . ?
C2 O3 1.203(9) . ?
O5 C3 1.278(10) . ?
O6 C4 1.244(10) . ?
C3 O8 1.226(11) . ?
C3 C4 1.551(13) . ?
C4 O7 1.227(10) . ?
O7 Na1 2.397(9) . ?
O8 Na1 2.537(9) . ?
O9 C5 1.281(10) . ?
O10 C6 1.267(10) . ?
C5 O12 1.236(10) . ?
C5 C6 1.553(12) . ?
C6 O11 1.213(10) . ?
O12 Na1 2.363(8) 1_455 ?
Na1 O12 2.363(8) 1_655 ?
Na1 O13 2.377(14) . ?
Na1 O14 2.82(2) . ?
Na1 O15 2.91(2) . ?
Fe2 N3 1.968(5) . ?
Fe2 N5 1.976(5) . ?
Fe2 N1 1.977(6) . ?
Fe2 N6 1.984(6) . ?
Fe2 N4 1.987(6) . ?
Fe2 N2 1.989(6) . ?
N1 C7 1.348(9) . ?
N1 C18 1.364(9) . ?
N2 C16 1.346(9) . ?
N2 C17 1.354(9) . ?
C7 C8 1.408(11) . ?
C8 C9 1.341(12) . ?
C9 C10 1.421(12) . ?
C10 C18 1.395(10) . ?
C10 C11 1.449(11) . ?
C11 C12 1.366(13) . ?
C12 C13 1.423(12) . ?
C13 C14 1.397(11) . ?
C13 C17 1.424(10) . ?
C14 C15 1.363(12) . ?
C15 C16 1.405(11) . ?
C17 C18 1.440(10) . ?
N3 C19 1.334(9) . ?
N3 C30 1.366(8) . ?
N4 C28 1.329(9) . ?
N4 C29 1.362(8) . ?
C19 C20 1.408(10) . ?
C20 C21 1.355(11) . ?
C21 C22 1.414(11) . ?
C22 C30 1.406(9) . ?
C22 C23 1.445(11) . ?
C23 C24 1.355(12) . ?
C24 C25 1.437(10) . ?
C25 C29 1.404(10) . ?
C25 C26 1.418(11) . ?
C26 C27 1.362(11) . ?
C27 C28 1.391(11) . ?
C29 C30 1.417(10) . ?
N5 C31 1.340(9) . ?
N5 C42 1.371(8) . ?
N6 C40 1.332(10) . ?
N6 C41 1.352(9) . ?
C31 C32 1.373(10) . ?
C32 C33 1.378(11) . ?
C33 C34 1.405(12) . ?
C34 C42 1.399(10) . ?
C34 C35 1.444(11) . ?
C35 C36 1.328(13) . ?
C36 C37 1.448(12) . ?
C37 C38 1.397(12) . ?
C37 C41 1.407(10) . ?
C38 C39 1.373(13) . ?
C39 C40 1.411(11) . ?
C41 C42 1.422(10) . ?

loop_
_geom_hbond_atom_site_label_D
_geom_hbond_atom_site_label_H
_geom_hbond_atom_site_label_A
_geom_hbond_distance_DH
_geom_hbond_distance_HA
_geom_hbond_distance_DA
_geom_hbond_angle_DHA
_geom_hbond_site_symmetry_A
O17 H10W O16 0.963(10) 2.07(4) 2.894(12) 142(5) .
O17 H9W O18 0.971(10) 2.62(9) 3.248(16) 123(7) 4_475
O17 H9W O20 0.971(10) 2.54(4) 3.45(3) 156(7) 4_575
O16 H8W O3 0.962(10) 1.945(18) 2.900(9) 172(7) .
O16 H7W O11 0.958(10) 1.89(4) 2.770(9) 151(7) 4_575
